data_7039753
loop_
_publ_author_name
'Dwivedi, Nidhi'
'Panja, Sumit Kumar'
'Monika, ?'
'Saha, Satyen'
'Sunkari, Sailaja S.'

_publ_section_title
;
 Anion directed structural diversity in zinc complexes with
 conformationally flexible quinazoline ligand: structural, spectral and
 theoretical studies.
;
_journal_issue 30
_journal_name_full 'Dalton transactions (Cambridge, England : 2003)'
_journal_page_first 12053
_journal_page_last 12068
_journal_paper_doi 10.1039/c6dt02139e
_journal_volume 45
_journal_year 2016
_chemical_formula_moiety 'C38 H24 Cl2 N18 Zn2'
_chemical_formula_sum 'C38 H24 Cl2 N18 Zn2'
_chemical_formula_weight 934.43
_space_group_crystal_system monoclinic
_space_group_IT_number 14
_space_group_name_Hall '-P 2ybc'
_space_group_name_H-M_alt 'P 1 21/c 1'
_symmetry_space_group_name_Hall '-P 2ybc'
_symmetry_space_group_name_H-M 'P 1 21/c 1'
_atom_sites_solution_hydrogens geom
_audit_creation_method SHELXL-2014/7
_audit_update_record
;
2016-06-28 deposited with the CCDC.
2016-06-30 downloaded from the CCDC.
;
_cell_angle_alpha 90
_cell_angle_beta 96.586(5)
_cell_angle_gamma 90
_cell_formula_units_Z 2
_cell_length_a 12.360(5)
_cell_length_b 7.813(5)
_cell_length_c 19.833(5)
_cell_measurement_reflns_used 1288
_cell_measurement_temperature 293(2)
_cell_measurement_theta_max 29.1837
_cell_measurement_theta_min 3.1914
_cell_volume 1902.6(15)
_computing_cell_refinement
;
CrysAlisPro, Agilent Technologies,
Version 1.171.34.49 (release 20-01-2011 CrysAlis171 .NET)
(compiled Jan 20 2011,15:58:25)
;
_computing_data_collection
;
CrysAlisPro, Agilent Technologies,
Version 1.171.34.49 (release 20-01-2011 CrysAlis171 .NET)
(compiled Jan 20 2011,15:58:25)
;
_computing_data_reduction
;
CrysAlisPro, Agilent Technologies,
Version 1.171.34.49 (release 20-01-2011 CrysAlis171 .NET)
(compiled Jan 20 2011,15:58:25)
;
_computing_molecular_graphics ORTEP-III
_computing_publication_material 'SHELXS-2014 (Sheldrick, 2014)'
_computing_structure_refinement 'SHELXL-2014/7 (Sheldrick, 2014)'
_computing_structure_solution 'SHELXS-2014 (Sheldrick, 2014)'
_diffrn_ambient_temperature 293(2)
_diffrn_detector_area_resol_mean 16.0938
_diffrn_measured_fraction_theta_full 0.998
_diffrn_measured_fraction_theta_max 0.998
_diffrn_measurement_device_type 'Xcalibur, Eos'
_diffrn_radiation_type MoK\a
_diffrn_radiation_wavelength 0.71073
_diffrn_reflns_av_R_equivalents 0.0417
_diffrn_reflns_av_unetI/netI 0.0804
_diffrn_reflns_Laue_measured_fraction_full 0.998
_diffrn_reflns_Laue_measured_fraction_max 0.998
_diffrn_reflns_limit_h_max 15
_diffrn_reflns_limit_h_min -15
_diffrn_reflns_limit_k_max 8
_diffrn_reflns_limit_k_min -9
_diffrn_reflns_limit_l_max 21
_diffrn_reflns_limit_l_min -24
_diffrn_reflns_number 7576
_diffrn_reflns_point_group_measured_fraction_full 0.998
_diffrn_reflns_point_group_measured_fraction_max 0.998
_diffrn_reflns_theta_full 25.000
_diffrn_reflns_theta_max 26.370
_diffrn_reflns_theta_min 3.198
_diffrn_source 'Enhance (Mo) X-ray Source'
_exptl_absorpt_coefficient_mu 1.459
_exptl_absorpt_correction_T_max 1.00000
_exptl_absorpt_correction_T_min 0.90860
_exptl_absorpt_correction_type multi-scan
_exptl_absorpt_process_details
;
CrysAlisPro, Agilent Technologies,
Version 1.171.34.49 (release 20-01-2011 CrysAlis171 .NET)
(compiled Jan 20 2011,15:58:25)
Empirical absorption correction using spherical harmonics,
 implemented in SCALE3 ABSPACK scaling algorithm.
;
_exptl_crystal_colour 'light yellow'
_exptl_crystal_density_diffrn 1.631
_exptl_crystal_description 'block shaped'
_exptl_crystal_F_000 944
_exptl_crystal_size_max 0.4
_exptl_crystal_size_mid 0.3
_exptl_crystal_size_min 0.2
_refine_diff_density_max 0.468
_refine_diff_density_min -0.484
_refine_diff_density_rms 0.080
_refine_ls_extinction_method none
_refine_ls_goodness_of_fit_ref 1.016
_refine_ls_hydrogen_treatment riding
_refine_ls_matrix_type full
_refine_ls_number_parameters 271
_refine_ls_number_reflns 3887
_refine_ls_number_restraints 0
_refine_ls_restrained_S_all 1.016
_refine_ls_R_factor_all 0.0943
_refine_ls_R_factor_gt 0.0530
_refine_ls_shift/su_max 0.000
_refine_ls_shift/su_mean 0.000
_refine_ls_structure_factor_coef Fsqd
_refine_ls_weighting_details 'w=1/[\s^2^(Fo^2^)+(0.0398P)^2^] where P=(Fo^2^+2Fc^2^)/3'
_refine_ls_weighting_scheme calc
_refine_ls_wR_factor_gt 0.0967
_refine_ls_wR_factor_ref 0.1157
_reflns_Friedel_coverage 0.000
_reflns_number_gt 2582
_reflns_number_total 3887
_reflns_threshold_expression 'I > 2\s(I)'
_cod_data_source_file c6dt02139e2.cif
_cod_data_source_block shelx
_cod_depositor_comments 'Adding full bibliography for 7039750--7039754.cif.'
_cod_database_code 7039753
_shelx_shelxl_version_number 2014/7
_shelx_space_group_comment
;
The symmetry employed for this shelxl refinement is uniquely defined
by the following loop, which should always be used as a source of
symmetry information in preference to the above space-group names.
They are only intended as comments.
;

loop_
_space_group_symop_operation_xyz
'x, y, z'
'-x, y+1/2, -z+1/2'
'-x, -y, -z'
'x, -y-1/2, z-1/2'

loop_
_atom_site_label
_atom_site_type_symbol
_atom_site_fract_x
_atom_site_fract_y
_atom_site_fract_z
_atom_site_U_iso_or_equiv
_atom_site_adp_type
_atom_site_occupancy
_atom_site_site_symmetry_order
_atom_site_calc_flag
_atom_site_refinement_flags_posn
_atom_site_refinement_flags_adp
Zn1 Zn 0.12010(3) 0.02661(7) 0.97836(2) 0.03790(17) Uani 1 1 d . .
Cl1 Cl 0.59629(9) -0.57711(18) 0.82018(6) 0.0625(4) Uani 1 1 d . .
N1 N 0.4475(2) -0.1575(4) 1.03613(15) 0.0363(8) Uani 1 1 d . .
N2 N 0.2715(2) -0.1330(4) 0.97381(14) 0.0320(8) Uani 1 1 d . .
N3 N 0.2100(2) 0.0707(5) 1.07109(14) 0.0360(8) Uani 1 1 d . .
N4 N 0.1343(3) 0.1600(6) 0.89734(17) 0.0598(12) Uani 1 1 d . .
N5 N 0.2133(3) 0.1858(5) 0.87145(16) 0.0526(10) Uani 1 1 d . .
N6 N 0.2898(4) 0.2144(7) 0.84427(18) 0.0822(16) Uani 1 1 d . .
N7 N 0.0218(2) -0.1701(5) 0.99766(15) 0.0397(9) Uani 1 1 d . .
N8 N 0.0618(3) -0.2906(6) 1.03047(19) 0.0470(9) Uani 1 1 d . .
N9 N 0.1001(4) -0.4081(7) 1.0589(2) 0.0843(15) Uani 1 1 d . .
C1 C 0.3461(3) -0.1038(5) 1.02834(17) 0.0320(9) Uani 1 1 d . .
C2 C 0.3019(3) -0.2239(5) 0.92319(17) 0.0330(9) Uani 1 1 d . .
C3 C 0.4461(3) -0.3915(6) 0.87467(18) 0.0394(10) Uani 1 1 d . .
H3 H 0.3999 -0.4188 0.8358 0.047 Uiso 1 1 calc R U
C4 C 0.5495(3) -0.4515(6) 0.8830(2) 0.0397(10) Uani 1 1 d . .
C5 C 0.6213(3) -0.4173(6) 0.9409(2) 0.0426(11) Uani 1 1 d . .
H5 H 0.6918 -0.4609 0.9451 0.051 Uiso 1 1 calc R U
C6 C 0.5873(3) -0.3193(6) 0.99103(19) 0.0409(11) Uani 1 1 d . .
H6 H 0.6347 -0.2954 1.0297 0.049 Uiso 1 1 calc R U
C7 C 0.4091(3) -0.2877(5) 0.92510(17) 0.0321(9) Uani 1 1 d . .
C8 C 0.4798(3) -0.2533(6) 0.98454(18) 0.0353(10) Uani 1 1 d . .
C9 C 0.2200(3) -0.2622(5) 0.86369(18) 0.0340(10) Uani 1 1 d . .
C10 C 0.1358(3) -0.3728(6) 0.8715(2) 0.0506(12) Uani 1 1 d . .
H10 H 0.1287 -0.4187 0.9140 0.061 Uiso 1 1 calc R U
C11 C 0.0617(4) -0.4166(7) 0.8165(2) 0.0629(15) Uani 1 1 d . .
H11 H 0.0056 -0.4929 0.8218 0.076 Uiso 1 1 calc R U
C12 C 0.0716(4) -0.3463(7) 0.7540(2) 0.0644(15) Uani 1 1 d . .
H12 H 0.0212 -0.3739 0.7171 0.077 Uiso 1 1 calc R U
C13 C 0.1550(4) -0.2360(7) 0.7456(2) 0.0589(14) Uani 1 1 d . .
H13 H 0.1615 -0.1892 0.7031 0.071 Uiso 1 1 calc R U
C14 C 0.2293(3) -0.1947(6) 0.80019(19) 0.0485(12) Uani 1 1 d . .
H14 H 0.2864 -0.1207 0.7943 0.058 Uiso 1 1 calc R U
C15 C 0.3089(3) -0.0002(5) 1.08377(17) 0.0330(9) Uani 1 1 d . .
C16 C 0.1724(3) 0.1659(6) 1.1199(2) 0.0486(12) Uani 1 1 d . .
H16 H 0.1039 0.2158 1.1113 0.058 Uiso 1 1 calc R U
C17 C 0.2316(4) 0.1919(6) 1.1818(2) 0.0528(13) Uani 1 1 d . .
H17 H 0.2036 0.2588 1.2145 0.063 Uiso 1 1 calc R U
C18 C 0.3320(3) 0.1186(6) 1.19490(19) 0.0466(11) Uani 1 1 d . .
H18 H 0.3726 0.1341 1.2369 0.056 Uiso 1 1 calc R U
C19 C 0.3732(3) 0.0211(6) 1.14548(18) 0.0410(10) Uani 1 1 d . .
H19 H 0.4418 -0.0287 1.1533 0.049 Uiso 1 1 calc R U

loop_
_atom_site_aniso_label
_atom_site_aniso_U_11
_atom_site_aniso_U_22
_atom_site_aniso_U_33
_atom_site_aniso_U_23
_atom_site_aniso_U_13
_atom_site_aniso_U_12
Zn1 0.0311(3) 0.0468(4) 0.0351(3) 0.0030(2) 0.00091(18) -0.0027(2)
Cl1 0.0567(7) 0.0672(10) 0.0660(8) -0.0134(7) 0.0170(6) 0.0130(7)
N1 0.0341(18) 0.040(2) 0.0337(17) 0.0007(16) -0.0015(14) -0.0024(17)
N2 0.0284(16) 0.038(2) 0.0295(16) 0.0007(15) 0.0031(13) -0.0015(16)
N3 0.0312(17) 0.046(2) 0.0311(17) -0.0019(16) 0.0030(13) -0.0018(17)
N4 0.053(2) 0.077(3) 0.051(2) 0.030(2) 0.0125(19) 0.013(2)
N5 0.068(3) 0.059(3) 0.0279(19) 0.0064(18) -0.0052(18) -0.010(2)
N6 0.084(3) 0.118(5) 0.045(2) 0.005(3) 0.011(2) -0.038(3)
N7 0.0364(19) 0.035(2) 0.047(2) 0.0096(17) 0.0016(15) 0.0032(17)
N8 0.041(2) 0.044(3) 0.057(2) -0.001(2) 0.0104(18) -0.006(2)
N9 0.081(3) 0.069(4) 0.103(4) 0.030(3) 0.013(3) 0.015(3)
C1 0.032(2) 0.030(3) 0.033(2) 0.0063(18) -0.0012(16) -0.0050(19)
C2 0.031(2) 0.038(3) 0.030(2) 0.0026(19) 0.0009(16) -0.006(2)
C3 0.038(2) 0.043(3) 0.037(2) -0.005(2) 0.0017(17) 0.002(2)
C4 0.038(2) 0.037(3) 0.045(2) 0.002(2) 0.0096(18) 0.002(2)
C5 0.030(2) 0.042(3) 0.056(3) 0.010(2) 0.0024(19) 0.004(2)
C6 0.030(2) 0.044(3) 0.047(2) 0.006(2) -0.0013(18) -0.003(2)
C7 0.031(2) 0.036(3) 0.0305(19) 0.0022(18) 0.0053(16) -0.0070(19)
C8 0.032(2) 0.037(3) 0.037(2) 0.0040(19) 0.0030(17) -0.0054(19)
C9 0.029(2) 0.036(3) 0.036(2) -0.0055(19) 0.0004(16) 0.0024(19)
C10 0.047(3) 0.060(4) 0.045(2) -0.006(2) 0.006(2) -0.013(2)
C11 0.045(3) 0.074(4) 0.067(3) -0.024(3) -0.003(2) -0.017(3)
C12 0.049(3) 0.091(5) 0.047(3) -0.021(3) -0.020(2) 0.013(3)
C13 0.055(3) 0.085(4) 0.035(2) 0.000(2) -0.004(2) 0.011(3)
C14 0.045(2) 0.064(4) 0.035(2) 0.007(2) -0.0003(19) -0.005(2)
C15 0.035(2) 0.034(3) 0.0285(19) 0.0014(18) -0.0010(16) -0.0042(19)
C16 0.043(2) 0.059(3) 0.043(2) -0.011(2) 0.001(2) 0.003(2)
C17 0.060(3) 0.059(4) 0.039(2) -0.012(2) 0.005(2) 0.004(3)
C18 0.059(3) 0.050(3) 0.029(2) 0.000(2) -0.0038(19) -0.001(3)
C19 0.043(2) 0.041(3) 0.037(2) 0.004(2) -0.0070(17) -0.001(2)

loop_
_atom_type_symbol
_atom_type_description
_atom_type_scat_dispersion_real
_atom_type_scat_dispersion_imag
_atom_type_scat_source
C C 0.0033 0.0016 'International Tables Vol C Tables 4.2.6.8 and 6.1.1.4'
H H 0.0000 0.0000 'International Tables Vol C Tables 4.2.6.8 and 6.1.1.4'
N N 0.0061 0.0033 'International Tables Vol C Tables 4.2.6.8 and 6.1.1.4'
Zn Zn 0.2839 1.4301 'International Tables Vol C Tables 4.2.6.8 and 6.1.1.4'
Cl Cl 0.1484 0.1585 'International Tables Vol C Tables 4.2.6.8 and 6.1.1.4'

loop_
_geom_angle_atom_site_label_1
_geom_angle_atom_site_label_2
_geom_angle_atom_site_label_3
_geom_angle
_geom_angle_site_symmetry_1
_geom_angle_site_symmetry_3
N4 Zn1 N7 132.71(16) . .
N4 Zn1 N3 123.88(16) . .
N7 Zn1 N3 103.38(12) . .
N4 Zn1 N7 93.22(14) . 3_557
N7 Zn1 N7 80.43(16) . 3_557
N3 Zn1 N7 94.81(12) . 3_557
N4 Zn1 N2 96.27(13) . .
N7 Zn1 N2 96.10(13) . .
N3 Zn1 N2 76.37(12) . .
N7 Zn1 N2 169.61(11) 3_557 .
C1 N1 C8 116.4(3) . .
C2 N2 C1 118.1(3) . .
C2 N2 Zn1 129.6(2) . .
C1 N2 Zn1 111.4(2) . .
C15 N3 C16 118.5(3) . .
C15 N3 Zn1 119.0(2) . .
C16 N3 Zn1 122.5(3) . .
N5 N4 Zn1 128.0(3) . .
N6 N5 N4 178.0(5) . .
N8 N7 Zn1 118.3(3) . .
N8 N7 Zn1 124.7(3) . 3_557
Zn1 N7 Zn1 99.56(16) . 3_557
N9 N8 N7 177.0(5) . .
N1 C1 N2 126.3(3) . .
N1 C1 C15 117.4(3) . .
N2 C1 C15 116.3(3) . .
N2 C2 C7 121.2(3) . .
N2 C2 C9 118.9(3) . .
C7 C2 C9 120.0(3) . .
C4 C3 C7 119.5(4) . .
C4 C3 H3 120.2 . .
C7 C3 H3 120.2 . .
C3 C4 C5 122.5(4) . .
C3 C4 Cl1 119.7(3) . .
C5 C4 Cl1 117.8(3) . .
C6 C5 C4 119.3(4) . .
C6 C5 H5 120.4 . .
C4 C5 H5 120.4 . .
C5 C6 C8 120.3(4) . .
C5 C6 H6 119.9 . .
C8 C6 H6 119.9 . .
C3 C7 C8 118.9(3) . .
C3 C7 C2 124.5(3) . .
C8 C7 C2 116.4(3) . .
N1 C8 C7 121.6(3) . .
N1 C8 C6 118.9(3) . .
C7 C8 C6 119.5(4) . .
C10 C9 C14 119.0(4) . .
C10 C9 C2 119.3(3) . .
C14 C9 C2 121.6(4) . .
C9 C10 C11 120.6(4) . .
C9 C10 H10 119.7 . .
C11 C10 H10 119.7 . .
C12 C11 C10 119.5(5) . .
C12 C11 H11 120.3 . .
C10 C11 H11 120.3 . .
C13 C12 C11 120.6(4) . .
C13 C12 H12 119.7 . .
C11 C12 H12 119.7 . .
C12 C13 C14 119.7(4) . .
C12 C13 H13 120.1 . .
C14 C13 H13 120.1 . .
C13 C14 C9 120.7(4) . .
C13 C14 H14 119.7 . .
C9 C14 H14 119.7 . .
N3 C15 C19 122.2(3) . .
N3 C15 C1 116.2(3) . .
C19 C15 C1 121.6(3) . .
N3 C16 C17 122.3(4) . .
N3 C16 H16 118.9 . .
C17 C16 H16 118.9 . .
C18 C17 C16 119.2(4) . .
C18 C17 H17 120.4 . .
C16 C17 H17 120.4 . .
C17 C18 C19 119.8(4) . .
C17 C18 H18 120.1 . .
C19 C18 H18 120.1 . .
C18 C19 C15 118.0(4) . .
C18 C19 H19 121.0 . .
C15 C19 H19 121.0 . .

loop_
_geom_bond_atom_site_label_1
_geom_bond_atom_site_label_2
_geom_bond_distance
_geom_bond_site_symmetry_2
Zn1 N4 1.940(3) .
Zn1 N7 2.023(4) .
Zn1 N3 2.065(3) .
Zn1 N7 2.180(3) 3_557
Zn1 N2 2.259(3) .
Cl1 C4 1.737(4) .
N1 C1 1.314(5) .
N1 C8 1.364(5) .
N2 C2 1.319(4) .
N2 C1 1.357(4) .
N3 C15 1.340(5) .
N3 C16 1.345(5) .
N4 N5 1.171(4) .
N5 N6 1.163(5) .
N7 N8 1.216(5) .
N7 Zn1 2.180(3) 3_557
N8 N9 1.151(5) .
C1 C15 1.480(5) .
C2 C7 1.412(5) .
C2 C9 1.494(5) .
C3 C4 1.354(5) .
C3 C7 1.405(5) .
C3 H3 0.9300 .
C4 C5 1.393(6) .
C5 C6 1.360(5) .
C5 H5 0.9300 .
C6 C8 1.417(5) .
C6 H6 0.9300 .
C7 C8 1.410(5) .
C9 C10 1.375(5) .
C9 C14 1.382(5) .
C10 C11 1.384(5) .
C10 H10 0.9300 .
C11 C12 1.373(6) .
C11 H11 0.9300 .
C12 C13 1.369(6) .
C12 H12 0.9300 .
C13 C14 1.376(5) .
C13 H13 0.9300 .
C14 H14 0.9300 .
C15 C19 1.391(5) .
C16 C17 1.371(5) .
C16 H16 0.9300 .
C17 C18 1.365(6) .
C17 H17 0.9300 .
C18 C19 1.383(5) .
C18 H18 0.9300 .
C19 H19 0.9300 .
